data_4509447
loop_
_publ_author_name
'Yan, Li'
'Yue, Qi'
'Jia, Qin-Xiang'
'Lemercier, Gilles'
'Gao, En-Qing'

_publ_section_title
;
 Lanthanide Metal&#x2212;Organic Frameworks Based on Octahedral Secondary
 Building Units: Rare Net Topology and Luminescence
;
_journal_issue 7
_journal_name_full 'Crystal Growth &amp; Design'
_journal_page_first 2984
_journal_paper_doi 10.1021/cg9000736
_journal_volume 9
_journal_year 2009
_chemical_formula_sum 'C63 H71 Gd2 N7 O27 S3'
_chemical_formula_weight 1768.95
_chemical_name_systematic
; 
 ? 
;
_space_group_IT_number 15
_symmetry_cell_setting monoclinic
_symmetry_space_group_name_Hall '-C 2yc'
_symmetry_space_group_name_H-M 'C 1 2/c 1'
_atom_sites_solution_hydrogens geom
_atom_sites_solution_primary direct
_atom_sites_solution_secondary difmap
_audit_creation_method SHELXL-97
_cell_angle_alpha 90.00
_cell_angle_beta 97.9730(10)
_cell_angle_gamma 90.00
_cell_formula_units_Z 8
_cell_length_a 35.0016(12)
_cell_length_b 14.8987(5)
_cell_length_c 30.0846(10)
_cell_measurement_reflns_used 9970
_cell_measurement_temperature 296(2)
_cell_measurement_theta_max 23.38
_cell_measurement_theta_min 2.23
_cell_volume 15536.8(9)
_computing_cell_refinement 'Bruker SMART'
_computing_data_collection 'Bruker SMART'
_computing_data_reduction 'Bruker SHELXTL'
_computing_molecular_graphics 'Bruker SHELXTL'
_computing_publication_material 'Bruker SHELXTL'
_computing_structure_refinement 'Bruker SHELXTL'
_computing_structure_solution 'Bruker SHELXTL'
_diffrn_ambient_temperature 296(2)
_diffrn_measured_fraction_theta_full 0.992
_diffrn_measured_fraction_theta_max 0.992
_diffrn_measurement_device_type 'CCD area detector'
_diffrn_measurement_method 'phi and omega scans'
_diffrn_radiation_monochromator graphite
_diffrn_radiation_source 'fine-focus sealed tube'
_diffrn_radiation_type MoK\a
_diffrn_radiation_wavelength 0.71073
_diffrn_reflns_av_R_equivalents 0.0845
_diffrn_reflns_av_sigmaI/netI 0.0665
_diffrn_reflns_limit_h_max 44
_diffrn_reflns_limit_h_min -35
_diffrn_reflns_limit_k_max 18
_diffrn_reflns_limit_k_min -19
_diffrn_reflns_limit_l_max 38
_diffrn_reflns_limit_l_min -38
_diffrn_reflns_number 101720
_diffrn_reflns_theta_full 27.00
_diffrn_reflns_theta_max 27.00
_diffrn_reflns_theta_min 1.17
_diffrn_standards_decay_% 2.5
_exptl_absorpt_coefficient_mu 1.853
_exptl_absorpt_correction_T_max 0.8364
_exptl_absorpt_correction_T_min 0.6064
_exptl_absorpt_correction_type multi-scan
_exptl_absorpt_process_details SADABS
_exptl_crystal_colour colorless
_exptl_crystal_density_diffrn 1.512
_exptl_crystal_density_method 'not measured'
_exptl_crystal_description block
_exptl_crystal_F_000 7120
_exptl_crystal_size_max 0.30
_exptl_crystal_size_mid 0.20
_exptl_crystal_size_min 0.10
_platon_squeeze_details
;
The structure has a large volume fraction of solvent-accessible voids (33%
 of the unit cell volume) containing a number of residual electron density
 peaks attributable to lattice solvent molecules (water and DMF), which 
 were heavily disordered and could not be satisfactorily refined to
 a reasonable disorder model. Given that the refinement of the metal-organic
 coordination framework is essentially uninfluenced by the presence of the
 disordered solvent, the SQUEEZE routine in the PLATON software package
 [A.L. Spek, J. Appl. Crystallogr. 2003, 36, 7-13.] was applied to subtract
 the diffraction contribution from the solvent molecules.

;
_refine_diff_density_max 1.300
_refine_diff_density_min -0.856
_refine_diff_density_rms 0.111
_refine_ls_extinction_method none
_refine_ls_goodness_of_fit_ref 0.992
_refine_ls_hydrogen_treatment constr
_refine_ls_matrix_type full
_refine_ls_number_parameters 730
_refine_ls_number_reflns 16834
_refine_ls_number_restraints 6
_refine_ls_restrained_S_all 0.995
_refine_ls_R_factor_all 0.0608
_refine_ls_R_factor_gt 0.0404
_refine_ls_shift/su_max 0.002
_refine_ls_shift/su_mean 0.000
_refine_ls_structure_factor_coef Fsqd
_refine_ls_weighting_details 'calc w=1/[\s^2^(Fo^2^)+(0.0425P)^2^+0.0000P] where P=(Fo^2^+2Fc^2^)/3'
_refine_ls_weighting_scheme calc
_refine_ls_wR_factor_gt 0.0902
_refine_ls_wR_factor_ref 0.0950
_reflns_number_gt 12210
_reflns_number_total 16834
_reflns_threshold_expression >2sigma(I)
_cod_data_source_file cg9000736sup1.cif
_cod_data_source_block Gd
_cod_depositor_comments
;
The following automatic conversions were performed:

'_symmetry_cell_setting' value 'Monoclinic' changed to 'monoclinic'
according to /home/saulius/struct/CIF-dictionaries/cif_core.dic
dictionary named 'cif_core.dic' version 2.4.2 from
2011-04-26.

'_exptl_absorpt_correction_type' value 'multi scan'
changed to 'multi-scan' according to
/home/saulius/struct/CIF-dictionaries/cif_core.dic dictionary named
'cif_core.dic' version 2.4.2 from 2011-04-26.

Automatic conversion script
Id: cif_fix_values 1891 2012-01-12 08:04:46Z andrius 
;
_cod_original_sg_symbol_H-M 'C2/c  '
_cod_database_code 4509447

loop_
_symmetry_equiv_pos_as_xyz
'x, y, z'
'-x, y, -z+1/2'
'x+1/2, y+1/2, z'
'-x+1/2, y+1/2, -z+1/2'
'-x, -y, -z'
'x, -y, z-1/2'
'-x+1/2, -y+1/2, -z'
'x+1/2, -y+1/2, z-1/2'

loop_
_atom_site_label
_atom_site_type_symbol
_atom_site_fract_x
_atom_site_fract_y
_atom_site_fract_z
_atom_site_U_iso_or_equiv
_atom_site_adp_type
_atom_site_occupancy
_atom_site_symmetry_multiplicity
_atom_site_calc_flag
_atom_site_refinement_flags
Gd1 Gd 0.208643(6) 0.570723(13) 0.356642(7) 0.02442(6) Uani 1 1 d .
Gd2 Gd 0.085835(6) 0.532020(13) 0.343122(7) 0.02459(6) Uani 1 1 d .
S1 S 0.09311(4) 0.46852(11) 0.09157(4) 0.0560(4) Uani 1 1 d .
S2 S 0.20286(4) 1.04039(8) 0.35191(6) 0.0522(4) Uani 1 1 d .
S3 S 0.40340(4) 0.30325(11) 0.40200(4) 0.0549(4) Uani 1 1 d .
C1 C 0.14058(15) 0.5589(3) 0.26138(15) 0.0365(11) Uani 1 1 d .
C2 C 0.14470(13) 0.5601(3) 0.21218(14) 0.0359(11) Uani 1 1 d .
C3 C 0.11609(13) 0.5216(3) 0.18095(15) 0.0393(11) Uani 1 1 d .
H3A H 0.0937 0.4977 0.1897 0.047 Uiso 1 1 calc R
C4 C 0.17717(14) 0.5971(4) 0.19780(16) 0.0540(15) Uani 1 1 d .
H4A H 0.1961 0.6223 0.2188 0.065 Uiso 1 1 calc R
C5 C 0.12240(13) 0.5205(3) 0.13633(15) 0.0390(11) Uani 1 1 d .
C6 C 0.18209(15) 0.5975(4) 0.15294(16) 0.0566(16) Uani 1 1 d .
H6A H 0.2038 0.6242 0.1440 0.068 Uiso 1 1 calc R
C7 C 0.15486(13) 0.5583(3) 0.12177(15) 0.0374(11) Uani 1 1 d .
C8 C 0.15636(13) 0.5438(3) 0.07371(14) 0.0362(11) Uani 1 1 d .
C9 C 0.12481(14) 0.4962(3) 0.05277(15) 0.0404(11) Uani 1 1 d .
C10 C 0.18517(14) 0.5688(4) 0.04907(16) 0.0489(13) Uani 1 1 d .
H10A H 0.2061 0.6026 0.0620 0.059 Uiso 1 1 calc R
C11 C 0.12135(14) 0.4713(3) 0.00859(15) 0.0413(12) Uani 1 1 d .
H11A H 0.0996 0.4407 -0.0049 0.050 Uiso 1 1 calc R
C12 C 0.18200(14) 0.5425(3) 0.00499(16) 0.0456(13) Uani 1 1 d .
H12A H 0.2014 0.5586 -0.0117 0.055 Uiso 1 1 calc R
C13 C 0.15100(13) 0.4930(3) -0.01548(14) 0.0332(10) Uani 1 1 d .
C14 C 0.15031(14) 0.4631(3) -0.06332(14) 0.0335(10) Uani 1 1 d .
C15 C 0.13270(14) 0.7237(3) 0.34864(15) 0.0323(10) Uani 1 1 d .
C16 C 0.13212(14) 0.8247(3) 0.34871(16) 0.0365(11) Uani 1 1 d .
C17 C 0.09780(15) 0.8698(3) 0.3473(2) 0.0616(17) Uani 1 1 d .
H17A H 0.0750 0.8371 0.3453 0.074 Uiso 1 1 calc R
C18 C 0.16609(14) 0.8724(3) 0.35072(16) 0.0403(12) Uani 1 1 d .
H18A H 0.1897 0.8432 0.3517 0.048 Uiso 1 1 calc R
C19 C 0.09598(17) 0.9616(4) 0.3487(3) 0.086(2) Uani 1 1 d .
H19A H 0.0725 0.9909 0.3485 0.103 Uiso 1 1 calc R
C20 C 0.16394(14) 0.9638(3) 0.35129(17) 0.0415(12) Uani 1 1 d .
C21 C 0.12994(15) 1.0095(3) 0.3506(2) 0.0525(14) Uani 1 1 d .
C22 C 0.13475(14) 1.1089(3) 0.35321(19) 0.0495(14) Uani 1 1 d .
C23 C 0.10731(16) 1.1736(3) 0.3532(3) 0.077(2) Uani 1 1 d .
H23A H 0.0815 1.1579 0.3526 0.092 Uiso 1 1 calc R
C24 C 0.17295(14) 1.1344(3) 0.35461(17) 0.0428(12) Uani 1 1 d .
C25 C 0.11792(16) 1.2616(3) 0.3540(2) 0.0657(18) Uani 1 1 d .
H25A H 0.0990 1.3055 0.3539 0.079 Uiso 1 1 calc R
C26 C 0.18444(14) 1.2233(3) 0.35644(16) 0.0403(12) Uani 1 1 d .
H26A H 0.2104 1.2389 0.3586 0.048 Uiso 1 1 calc R
C27 C 0.15616(13) 1.2877(3) 0.35494(16) 0.0372(11) Uani 1 1 d .
C28 C 0.16627(14) 1.3861(3) 0.35355(15) 0.0334(10) Uani 1 1 d .
C29 C 0.27592(14) 0.4821(3) 0.33962(18) 0.0412(12) Uani 1 1 d .
C30 C 0.31000(14) 0.4253(3) 0.33268(17) 0.0433(12) Uani 1 1 d .
C31 C 0.33567(14) 0.3968(3) 0.36905(17) 0.0454(13) Uani 1 1 d .
H31A H 0.3322 0.4123 0.3982 0.055 Uiso 1 1 calc R
C32 C 0.31566(14) 0.4006(4) 0.29001(18) 0.0536(14) Uani 1 1 d .
H32A H 0.2980 0.4194 0.2658 0.064 Uiso 1 1 calc R
C33 C 0.36628(13) 0.3453(3) 0.36109(16) 0.0438(12) Uani 1 1 d .
C34 C 0.34706(15) 0.3484(4) 0.28207(17) 0.0524(14) Uani 1 1 d .
H34A H 0.3506 0.3326 0.2530 0.063 Uiso 1 1 calc R
C35 C 0.37278(14) 0.3206(3) 0.31847(16) 0.0418(12) Uani 1 1 d .
C36 C 0.40838(13) 0.2671(3) 0.31840(15) 0.0366(11) Uani 1 1 d .
C37 C 0.42821(14) 0.2522(3) 0.36112(16) 0.0411(12) Uani 1 1 d .
C38 C 0.42340(13) 0.2315(3) 0.28155(16) 0.0399(11) Uani 1 1 d .
H38A H 0.4108 0.2401 0.2526 0.048 Uiso 1 1 calc R
C39 C 0.46179(13) 0.2058(3) 0.36873(16) 0.0417(12) Uani 1 1 d .
H39A H 0.4744 0.1978 0.3978 0.050 Uiso 1 1 calc R
C40 C 0.45722(13) 0.1833(3) 0.28891(15) 0.0364(11) Uani 1 1 d .
H40A H 0.4672 0.1587 0.2645 0.044 Uiso 1 1 calc R
C41 C 0.47697(12) 0.1705(3) 0.33205(15) 0.0343(10) Uani 1 1 d .
C42 C 0.51385(13) 0.1192(3) 0.33827(15) 0.0331(10) Uani 1 1 d .
C43 C 0.0161(3) 0.3695(7) 0.4857(3) 0.140(4) Uani 1 1 d .
H43A H -0.0026 0.4164 0.4792 0.210 Uiso 1 1 calc R
H43B H 0.0309 0.3799 0.5146 0.210 Uiso 1 1 calc R
H43C H 0.0032 0.3127 0.4858 0.210 Uiso 1 1 calc R
C44 C 0.03915(17) 0.4245(4) 0.41930(18) 0.0566(15) Uani 1 1 d .
H44A H 0.0206 0.4694 0.4188 0.068 Uiso 1 1 calc R
C45 C 0.0719(3) 0.3044(7) 0.4579(3) 0.165(5) Uani 1 1 d .
H45A H 0.0873 0.3094 0.4340 0.247 Uiso 1 1 calc R
H45B H 0.0612 0.2452 0.4580 0.247 Uiso 1 1 calc R
H45C H 0.0878 0.3154 0.4861 0.247 Uiso 1 1 calc R
C46 C 0.04623(19) 0.4173(4) 0.2532(3) 0.077(2) Uani 1 1 d .
H46A H 0.0368 0.4737 0.2441 0.092 Uiso 1 1 calc R
C47 C 0.0250(3) 0.3634(7) 0.1776(3) 0.171(4) Uani 1 1 d .
H47A H 0.0159 0.4239 0.1728 0.257 Uiso 1 1 calc R
H47B H 0.0036 0.3227 0.1723 0.257 Uiso 1 1 calc R
H47C H 0.0431 0.3500 0.1573 0.257 Uiso 1 1 calc R
C48 C 0.0620(3) 0.2644(7) 0.2379(3) 0.171(4) Uani 1 1 d .
H48A H 0.0728 0.2678 0.2689 0.257 Uiso 1 1 calc R
H48B H 0.0820 0.2509 0.2201 0.257 Uiso 1 1 calc R
H48C H 0.0428 0.2180 0.2339 0.257 Uiso 1 1 calc R
C49 C 0.2554(2) 0.7115(6) 0.2942(2) 0.090(2) Uani 1 1 d .
H49A H 0.2562 0.6647 0.2739 0.108 Uiso 1 1 calc R
C50 C 0.2785(5) 0.8605(9) 0.3122(4) 0.235(3) Uani 1 1 d .
H50A H 0.2660 0.8508 0.3383 0.353 Uiso 1 1 calc R
H50B H 0.2673 0.9119 0.2961 0.353 Uiso 1 1 calc R
H50C H 0.3055 0.8708 0.3214 0.353 Uiso 1 1 calc R
C51 C 0.2912(5) 0.7883(8) 0.2437(4) 0.235(3) Uani 1 1 d .
H51A H 0.2855 0.7338 0.2271 0.353 Uiso 1 1 calc R
H51B H 0.3186 0.7946 0.2511 0.353 Uiso 1 1 calc R
H51C H 0.2811 0.8385 0.2258 0.353 Uiso 1 1 calc R
C52 C 0.2669(4) 0.6868(8) 0.4281(5) 0.235(3) Uani 1 1 d D
H52A H 0.2867 0.6459 0.4265 0.283 Uiso 1 1 calc R
C53 C 0.2510(4) 0.8377(8) 0.4552(5) 0.235(3) Uani 1 1 d D
H53A H 0.2649 0.8907 0.4660 0.353 Uiso 1 1 calc R
H53B H 0.2356 0.8174 0.4772 0.353 Uiso 1 1 calc R
H53C H 0.2346 0.8513 0.4278 0.353 Uiso 1 1 calc R
C54 C 0.3140(4) 0.8043(8) 0.4420(5) 0.235(3) Uani 1 1 d D
H54A H 0.3169 0.8623 0.4559 0.353 Uiso 1 1 calc R
H54B H 0.3160 0.8100 0.4106 0.353 Uiso 1 1 calc R
H54C H 0.3339 0.7650 0.4558 0.353 Uiso 1 1 calc R
N1 N 0.04352(17) 0.3538(4) 0.2230(2) 0.0936(19) Uani 1 1 d .
N2 N 0.04163(16) 0.3686(4) 0.45159(17) 0.0730(15) Uani 1 1 d .
N3 N 0.27361(16) 0.7855(4) 0.2847(2) 0.0849(18) Uani 1 1 d .
N4 N 0.2778(4) 0.7689(8) 0.4472(4) 0.235(3) Uani 1 1 d D
O1 O 0.10804(10) 0.5465(2) 0.27196(10) 0.0425(8) Uani 1 1 d .
O2 O 0.17132(10) 0.5701(3) 0.28736(11) 0.0506(9) Uani 1 1 d .
O3 O 0.05653(11) 0.5129(4) 0.08114(13) 0.0833(15) Uani 1 1 d .
O4 O 0.09226(14) 0.3736(3) 0.09840(13) 0.0859(15) Uani 1 1 d .
O5 O 0.11827(9) 0.4390(2) -0.08436(10) 0.0392(8) Uani 1 1 d .
O6 O 0.18167(9) 0.4645(2) -0.07825(10) 0.0391(8) Uani 1 1 d .
O7 O 0.10124(10) 0.6844(2) 0.33779(11) 0.0427(8) Uani 1 1 d .
O8 O 0.16438(10) 0.6868(2) 0.35993(12) 0.0476(9) Uani 1 1 d .
O9 O 0.21796(13) 1.0402(3) 0.30939(17) 0.0828(15) Uani 1 1 d .
O10 O 0.22960(12) 1.0302(2) 0.39191(17) 0.0854(15) Uani 1 1 d .
O11 O 0.13890(9) 1.44078(19) 0.34988(11) 0.0410(8) Uani 1 1 d .
O12 O 0.20077(9) 1.40750(19) 0.35572(12) 0.0440(9) Uani 1 1 d .
O13 O 0.27247(9) 0.5063(2) 0.37935(12) 0.0491(9) Uani 1 1 d .
O14 O 0.25202(10) 0.5035(2) 0.30664(12) 0.0513(9) Uani 1 1 d .
O15 O 0.42586(12) 0.3747(3) 0.42360(14) 0.0837(14) Uani 1 1 d .
O16 O 0.38858(12) 0.2369(3) 0.42988(13) 0.0788(14) Uani 1 1 d .
O17 O 0.53364(9) 0.1151(2) 0.37641(10) 0.0410(8) Uani 1 1 d .
O18 O 0.52478(9) 0.0823(2) 0.30458(11) 0.0419(8) Uani 1 1 d .
O19 O 0.05910(10) 0.4242(2) 0.38865(12) 0.0535(9) Uani 1 1 d .
O20 O 0.06086(10) 0.4081(2) 0.29438(13) 0.0504(9) Uani 1 1 d .
O21 O 0.23965(12) 0.6652(3) 0.41538(14) 0.0730(12) Uani 1 1 d D
O22 O 0.23905(12) 0.6968(3) 0.32321(15) 0.0704(12) Uani 1 1 d .

loop_
_atom_site_aniso_label
_atom_site_aniso_U_11
_atom_site_aniso_U_22
_atom_site_aniso_U_33
_atom_site_aniso_U_23
_atom_site_aniso_U_13
_atom_site_aniso_U_12
Gd1 0.02358(12) 0.02226(10) 0.02788(11) 0.00071(8) 0.00521(9) 0.00366(8)
Gd2 0.02331(12) 0.02225(10) 0.02862(11) 0.00174(8) 0.00507(9) 0.00394(8)
S1 0.0462(9) 0.0934(11) 0.0308(7) -0.0167(7) 0.0135(6) -0.0276(8)
S2 0.0337(8) 0.0227(6) 0.1005(12) -0.0006(6) 0.0107(8) 0.0050(5)
S3 0.0448(8) 0.0803(10) 0.0396(7) -0.0079(7) 0.0056(6) 0.0311(8)
C1 0.041(3) 0.040(3) 0.028(2) -0.0033(19) 0.005(2) 0.008(2)
C2 0.033(3) 0.048(3) 0.026(2) -0.007(2) 0.005(2) 0.007(2)
C3 0.032(3) 0.056(3) 0.031(2) -0.006(2) 0.008(2) -0.005(2)
C4 0.031(3) 0.101(5) 0.030(3) -0.017(3) 0.003(2) -0.006(3)
C5 0.030(3) 0.056(3) 0.031(2) -0.007(2) 0.004(2) -0.001(2)
C6 0.037(3) 0.099(5) 0.037(3) -0.015(3) 0.012(2) -0.018(3)
C7 0.032(3) 0.052(3) 0.029(2) -0.008(2) 0.008(2) -0.006(2)
C8 0.029(3) 0.053(3) 0.027(2) -0.003(2) 0.004(2) -0.003(2)
C9 0.036(3) 0.055(3) 0.032(3) -0.004(2) 0.011(2) -0.009(2)
C10 0.039(3) 0.076(4) 0.033(3) -0.010(3) 0.008(2) -0.020(3)
C11 0.033(3) 0.060(3) 0.031(3) -0.007(2) 0.003(2) -0.007(2)
C12 0.037(3) 0.067(3) 0.034(3) -0.007(2) 0.011(2) -0.014(3)
C13 0.033(3) 0.046(3) 0.022(2) 0.0009(19) 0.0059(19) 0.004(2)
C14 0.038(3) 0.040(3) 0.023(2) 0.0009(19) 0.007(2) 0.001(2)
C15 0.042(3) 0.017(2) 0.040(3) 0.0013(18) 0.011(2) 0.006(2)
C16 0.035(3) 0.024(2) 0.050(3) 0.000(2) 0.001(2) 0.004(2)
C17 0.032(3) 0.026(3) 0.126(5) -0.002(3) 0.009(3) 0.004(2)
C18 0.036(3) 0.025(2) 0.060(3) 0.004(2) 0.007(2) 0.004(2)
C19 0.043(4) 0.027(3) 0.187(8) 0.003(4) 0.017(4) 0.011(3)
C20 0.034(3) 0.032(2) 0.060(3) -0.001(2) 0.011(2) 0.000(2)
C21 0.039(3) 0.023(2) 0.096(4) -0.002(3) 0.011(3) 0.005(2)
C22 0.029(3) 0.031(3) 0.089(4) 0.004(3) 0.009(3) 0.003(2)
C23 0.029(3) 0.031(3) 0.173(7) 0.001(4) 0.023(4) 0.005(2)
C24 0.038(3) 0.027(2) 0.063(3) -0.002(2) 0.005(2) 0.009(2)
C25 0.037(3) 0.029(3) 0.131(6) 0.005(3) 0.011(3) 0.008(2)
C26 0.037(3) 0.024(2) 0.061(3) -0.001(2) 0.011(2) 0.000(2)
C27 0.036(3) 0.017(2) 0.060(3) 0.004(2) 0.008(2) 0.0053(19)
C28 0.034(3) 0.025(2) 0.042(3) -0.0004(19) 0.006(2) 0.008(2)
C29 0.027(3) 0.043(3) 0.057(3) 0.000(2) 0.018(2) 0.000(2)
C30 0.031(3) 0.048(3) 0.052(3) 0.004(2) 0.011(2) 0.014(2)
C31 0.038(3) 0.055(3) 0.045(3) -0.008(2) 0.010(2) 0.020(2)
C32 0.032(3) 0.075(4) 0.052(3) 0.002(3) 0.002(2) 0.025(3)
C33 0.030(3) 0.060(3) 0.041(3) -0.006(2) 0.001(2) 0.021(2)
C34 0.043(3) 0.076(4) 0.039(3) -0.003(3) 0.006(2) 0.029(3)
C35 0.035(3) 0.049(3) 0.044(3) -0.002(2) 0.011(2) 0.018(2)
C36 0.029(3) 0.040(3) 0.040(3) -0.003(2) 0.003(2) 0.012(2)
C37 0.035(3) 0.048(3) 0.040(3) -0.006(2) 0.008(2) 0.017(2)
C38 0.034(3) 0.047(3) 0.038(3) -0.003(2) 0.007(2) 0.014(2)
C39 0.032(3) 0.056(3) 0.037(3) 0.003(2) 0.005(2) 0.015(2)
C40 0.030(3) 0.045(3) 0.035(3) -0.002(2) 0.006(2) 0.011(2)
C41 0.024(2) 0.034(2) 0.046(3) 0.002(2) 0.006(2) 0.0068(19)
C42 0.027(3) 0.034(2) 0.038(3) 0.005(2) 0.002(2) 0.008(2)
C43 0.182(10) 0.172(10) 0.081(6) 0.026(6) 0.071(6) -0.019(8)
C44 0.064(4) 0.058(3) 0.049(3) 0.016(3) 0.011(3) -0.001(3)
C45 0.218(12) 0.128(8) 0.152(9) 0.080(7) 0.039(9) 0.064(9)
C46 0.060(4) 0.051(4) 0.126(7) -0.028(4) 0.036(4) -0.009(3)
C47 0.215(9) 0.152(7) 0.126(6) -0.037(5) -0.051(6) 0.071(6)
C48 0.215(9) 0.152(7) 0.126(6) -0.037(5) -0.051(6) 0.071(6)
C49 0.077(5) 0.114(6) 0.081(5) 0.030(5) 0.017(4) -0.014(5)
C50 0.358(10) 0.146(5) 0.207(5) -0.016(4) 0.055(6) -0.077(6)
C51 0.358(10) 0.146(5) 0.207(5) -0.016(4) 0.055(6) -0.077(6)
C52 0.358(10) 0.146(5) 0.207(5) -0.016(4) 0.055(6) -0.077(6)
C53 0.358(10) 0.146(5) 0.207(5) -0.016(4) 0.055(6) -0.077(6)
C54 0.358(10) 0.146(5) 0.207(5) -0.016(4) 0.055(6) -0.077(6)
N1 0.081(4) 0.103(5) 0.094(5) -0.037(4) 0.004(4) 0.004(4)
N2 0.083(4) 0.071(4) 0.066(3) 0.027(3) 0.014(3) -0.002(3)
N3 0.081(4) 0.087(4) 0.094(4) 0.032(3) 0.041(3) -0.016(3)
N4 0.358(10) 0.146(5) 0.207(5) -0.016(4) 0.055(6) -0.077(6)
O1 0.043(2) 0.059(2) 0.0264(17) 0.0015(14) 0.0092(15) 0.0104(16)
O2 0.041(2) 0.079(3) 0.0289(18) -0.0015(17) -0.0046(16) 0.0041(19)
O3 0.028(2) 0.174(5) 0.047(2) -0.025(3) 0.0033(18) -0.012(3)
O4 0.128(4) 0.080(3) 0.055(3) -0.017(2) 0.033(3) -0.054(3)
O5 0.040(2) 0.053(2) 0.0242(16) -0.0044(14) 0.0028(15) -0.0063(16)
O6 0.0373(19) 0.055(2) 0.0264(16) -0.0064(14) 0.0099(15) -0.0026(16)
O7 0.052(2) 0.0267(17) 0.049(2) 0.0015(14) 0.0029(17) -0.0020(16)
O8 0.047(2) 0.0299(17) 0.069(2) 0.0049(16) 0.0155(18) 0.0121(16)
O9 0.082(3) 0.049(2) 0.132(4) -0.010(2) 0.066(3) -0.001(2)
O10 0.060(3) 0.039(2) 0.142(4) 0.011(2) -0.039(3) 0.003(2)
O11 0.037(2) 0.0288(17) 0.056(2) -0.0013(14) 0.0021(16) 0.0130(14)
O12 0.033(2) 0.0188(16) 0.081(3) -0.0046(15) 0.0122(18) 0.0012(13)
O13 0.0288(19) 0.062(2) 0.056(2) -0.0142(18) 0.0015(17) 0.0161(17)
O14 0.042(2) 0.067(2) 0.048(2) 0.0117(18) 0.0145(18) 0.0271(18)
O15 0.061(3) 0.109(4) 0.075(3) -0.050(3) -0.010(2) 0.027(3)
O16 0.075(3) 0.115(4) 0.052(2) 0.026(2) 0.030(2) 0.044(3)
O17 0.0321(19) 0.054(2) 0.0371(19) 0.0036(15) 0.0068(15) 0.0167(16)
O18 0.0324(19) 0.050(2) 0.0434(19) -0.0071(16) 0.0043(15) 0.0186(15)
O19 0.056(2) 0.047(2) 0.061(2) 0.0156(18) 0.022(2) -0.0054(18)
O20 0.050(2) 0.045(2) 0.053(2) -0.0088(17) -0.0045(19) -0.0047(17)
O21 0.063(3) 0.072(3) 0.078(3) -0.025(2) -0.011(2) -0.018(2)
O22 0.064(3) 0.064(3) 0.091(3) 0.020(2) 0.036(2) -0.009(2)

loop_
_atom_type_symbol
_atom_type_description
_atom_type_scat_dispersion_real
_atom_type_scat_dispersion_imag
_atom_type_scat_source
C C 0.0033 0.0016 'International Tables Vol C Tables 4.2.6.8 and 6.1.1.4'
H H 0.0000 0.0000 'International Tables Vol C Tables 4.2.6.8 and 6.1.1.4'
O O 0.0106 0.0060 'International Tables Vol C Tables 4.2.6.8 and 6.1.1.4'
Gd Gd -0.1653 3.9035 'International Tables Vol C Tables 4.2.6.8 and 6.1.1.4'
S S 0.1246 0.1234 'International Tables Vol C Tables 4.2.6.8 and 6.1.1.4'
N N 0.0061 0.0033 'International Tables Vol C Tables 4.2.6.8 and 6.1.1.4'

loop_
_geom_angle_atom_site_label_1
_geom_angle_atom_site_label_2
_geom_angle_atom_site_label_3
_geom_angle
_geom_angle_site_symmetry_1
_geom_angle_site_symmetry_3
O2 Gd1 O8 75.19(13) . .
O2 Gd1 O6 120.75(12) . 6_566
O8 Gd1 O6 77.54(11) . 6_566
O2 Gd1 O21 144.27(15) . .
O8 Gd1 O21 76.64(14) . .
O6 Gd1 O21 73.12(14) 6_566 .
O2 Gd1 O13 129.40(12) . .
O8 Gd1 O13 150.12(12) . .
O6 Gd1 O13 97.87(11) 6_566 .
O21 Gd1 O13 73.81(13) . .
O2 Gd1 O22 81.66(14) . .
O8 Gd1 O22 77.13(13) . .
O6 Gd1 O22 139.78(13) 6_566 .
O21 Gd1 O22 70.96(16) . .
O13 Gd1 O22 89.05(13) . .
O2 Gd1 O12 86.39(12) . 1_545
O8 Gd1 O12 131.52(11) . 1_545
O6 Gd1 O12 74.32(11) 6_566 1_545
O21 Gd1 O12 129.08(14) . 1_545
O13 Gd1 O12 73.13(11) . 1_545
O22 Gd1 O12 144.49(13) . 1_545
O2 Gd1 O14 76.61(12) . .
O8 Gd1 O14 141.95(11) . .
O6 Gd1 O14 139.74(11) 6_566 .
O21 Gd1 O14 115.44(14) . .
O13 Gd1 O14 53.13(11) . .
O22 Gd1 O14 73.95(13) . .
O12 Gd1 O14 70.78(11) 1_545 .
O2 Gd1 C29 102.60(14) . .
O8 Gd1 C29 159.19(13) . .
O6 Gd1 C29 119.43(13) 6_566 .
O21 Gd1 C29 96.02(15) . .
O13 Gd1 C29 26.86(13) . .
O22 Gd1 C29 82.07(14) . .
O12 Gd1 C29 68.08(12) 1_545 .
O14 Gd1 C29 26.37(12) . .
O11 Gd2 O7 112.96(11) 1_545 .
O11 Gd2 O5 75.25(11) 1_545 6_566
O7 Gd2 O5 78.48(11) . 6_566
O11 Gd2 O19 85.83(12) 1_545 .
O7 Gd2 O19 143.50(12) . .
O5 Gd2 O19 76.61(12) 6_566 .
O11 Gd2 O1 76.82(11) 1_545 .
O7 Gd2 O1 75.20(11) . .
O5 Gd2 O1 129.74(11) 6_566 .
O19 Gd2 O1 141.14(12) . .
O11 Gd2 O18 152.12(11) 1_545 3_455
O7 Gd2 O18 82.12(11) . 3_455
O5 Gd2 O18 132.18(10) 6_566 3_455
O19 Gd2 O18 95.35(12) . 3_455
O1 Gd2 O18 85.27(11) . 3_455
O11 Gd2 O20 79.80(11) 1_545 .
O7 Gd2 O20 139.24(12) . .
O5 Gd2 O20 141.34(12) 6_566 .
O19 Gd2 O20 72.52(13) . .
O1 Gd2 O20 70.34(12) . .
O18 Gd2 O20 74.08(11) 3_455 .
O11 Gd2 O17 151.50(11) 1_545 3_455
O7 Gd2 O17 74.84(11) . 3_455
O5 Gd2 O17 79.94(10) 6_566 3_455
O19 Gd2 O17 74.87(11) . 3_455
O1 Gd2 O17 130.92(10) . 3_455
O18 Gd2 O17 52.80(10) 3_455 3_455
O20 Gd2 O17 112.95(11) . 3_455
O11 Gd2 C42 170.61(12) 1_545 3_455
O7 Gd2 C42 76.28(12) . 3_455
O5 Gd2 C42 106.03(12) 6_566 3_455
O19 Gd2 C42 85.45(12) . 3_455
O1 Gd2 C42 108.17(12) . 3_455
O18 Gd2 C42 26.36(11) 3_455 3_455
O20 Gd2 C42 94.24(13) . 3_455
O17 Gd2 C42 26.47(11) 3_455 3_455
O4 S1 O3 116.8(3) . .
O4 S1 C5 110.3(3) . .
O3 S1 C5 111.9(2) . .
O4 S1 C9 110.7(3) . .
O3 S1 C9 111.7(3) . .
C5 S1 C9 92.9(2) . .
O10 S2 O9 117.9(3) . .
O10 S2 C24 111.8(3) . .
O9 S2 C24 109.6(3) . .
O10 S2 C20 110.7(3) . .
O9 S2 C20 111.3(3) . .
C24 S2 C20 93.0(2) . .
O15 S3 O16 117.9(3) . .
O15 S3 C37 110.1(2) . .
O16 S3 C37 111.1(2) . .
O15 S3 C33 110.9(3) . .
O16 S3 C33 111.0(3) . .
C37 S3 C33 93.0(2) . .
O1 C1 O2 127.0(4) . .
O1 C1 C2 118.1(4) . .
O2 C1 C2 114.9(4) . .
C4 C2 C3 119.7(4) . .
C4 C2 C1 120.4(4) . .
C3 C2 C1 119.9(4) . .
C5 C3 C2 117.3(4) . .
C5 C3 H3A 121.3 . .
C2 C3 H3A 121.3 . .
C6 C4 C2 121.7(5) . .
C6 C4 H4A 119.2 . .
C2 C4 H4A 119.2 . .
C3 C5 C7 123.0(4) . .
C3 C5 S1 126.3(4) . .
C7 C5 S1 110.6(3) . .
C7 C6 C4 119.8(5) . .
C7 C6 H6A 120.1 . .
C4 C6 H6A 120.1 . .
C6 C7 C5 118.5(4) . .
C6 C7 C8 128.3(4) . .
C5 C7 C8 113.1(4) . .
C10 C8 C9 119.2(4) . .
C10 C8 C7 128.0(4) . .
C9 C8 C7 112.8(4) . .
C11 C9 C8 122.4(4) . .
C11 C9 S1 126.8(4) . .
C8 C9 S1 110.6(3) . .
C12 C10 C8 118.3(5) . .
C12 C10 H10A 120.9 . .
C8 C10 H10A 120.9 . .
C9 C11 C13 118.2(4) . .
C9 C11 H11A 120.9 . .
C13 C11 H11A 120.9 . .
C10 C12 C13 122.4(4) . .
C10 C12 H12A 118.8 . .
C13 C12 H12A 118.8 . .
C12 C13 C11 119.4(4) . .
C12 C13 C14 119.5(4) . .
C11 C13 C14 121.2(4) . .
O6 C14 O5 126.3(4) . .
O6 C14 C13 116.3(4) . .
O5 C14 C13 117.4(4) . .
O8 C15 O7 125.9(4) . .
O8 C15 C16 117.0(4) . .
O7 C15 C16 117.2(4) . .
C17 C16 C18 119.6(4) . .
C17 C16 C15 120.2(4) . .
C18 C16 C15 120.3(4) . .
C19 C17 C16 122.2(5) . .
C19 C17 H17A 118.9 . .
C16 C17 H17A 118.9 . .
C20 C18 C16 117.8(4) . .
C20 C18 H18A 121.1 . .
C16 C18 H18A 121.1 . .
C17 C19 C21 118.3(5) . .
C17 C19 H19A 120.9 . .
C21 C19 H19A 120.9 . .
C18 C20 C21 123.1(5) . .
C18 C20 S2 126.7(4) . .
C21 C20 S2 110.2(3) . .
C20 C21 C19 119.0(4) . .
C20 C21 C22 113.7(4) . .
C19 C21 C22 127.3(5) . .
C23 C22 C24 118.9(5) . .
C23 C22 C21 129.0(5) . .
C24 C22 C21 112.1(4) . .
C22 C23 C25 119.4(5) . .
C22 C23 H23A 120.3 . .
C25 C23 H23A 120.3 . .
C26 C24 C22 122.6(4) . .
C26 C24 S2 126.4(4) . .
C22 C24 S2 111.0(3) . .
C23 C25 C27 122.0(5) . .
C23 C25 H25A 119.0 . .
C27 C25 H25A 119.0 . .
C27 C26 C24 117.6(4) . .
C27 C26 H26A 121.2 . .
C24 C26 H26A 121.2 . .
C26 C27 C25 119.4(4) . .
C26 C27 C28 120.5(4) . .
C25 C27 C28 120.0(4) . .
O12 C28 O11 124.4(4) . .
O12 C28 C27 118.6(4) . .
O11 C28 C27 117.1(4) . .
O14 C29 O13 122.4(4) . .
O14 C29 C30 119.5(5) . .
O13 C29 C30 118.2(5) . .
O14 C29 Gd1 62.5(2) . .
O13 C29 Gd1 60.2(2) . .
C30 C29 Gd1 173.4(3) . .
C32 C30 C31 119.6(4) . .
C32 C30 C29 120.0(5) . .
C31 C30 C29 120.3(5) . .
C33 C31 C30 118.2(5) . .
C33 C31 H31A 120.9 . .
C30 C31 H31A 120.9 . .
C30 C32 C34 121.9(5) . .
C30 C32 H32A 119.1 . .
C34 C32 H32A 119.1 . .
C31 C33 C35 123.1(4) . .
C31 C33 S3 126.4(4) . .
C35 C33 S3 110.5(3) . .
C35 C34 C32 118.3(5) . .
C35 C34 H34A 120.8 . .
C32 C34 H34A 120.8 . .
C34 C35 C33 118.8(4) . .
C34 C35 C36 128.1(4) . .
C33 C35 C36 113.1(4) . .
C37 C36 C38 118.6(4) . .
C37 C36 C35 113.4(4) . .
C38 C36 C35 128.0(4) . .
C39 C37 C36 123.2(4) . .
C39 C37 S3 126.8(4) . .
C36 C37 S3 110.0(3) . .
C40 C38 C36 118.8(4) . .
C40 C38 H38A 120.6 . .
C36 C38 H38A 120.6 . .
C37 C39 C41 118.5(4) . .
C37 C39 H39A 120.8 . .
C41 C39 H39A 120.8 . .
C38 C40 C41 121.7(4) . .
C38 C40 H40A 119.2 . .
C41 C40 H40A 119.2 . .
C39 C41 C40 119.4(4) . .
C39 C41 C42 120.9(4) . .
C40 C41 C42 119.7(4) . .
O17 C42 O18 121.6(4) . .
O17 C42 C41 119.9(4) . .
O18 C42 C41 118.6(4) . .
O17 C42 Gd2 63.6(2) . 3_545
O18 C42 Gd2 58.1(2) . 3_545
C41 C42 Gd2 174.4(3) . 3_545
N2 C43 H43A 109.5 . .
N2 C43 H43B 109.5 . .
H43A C43 H43B 109.5 . .
N2 C43 H43C 109.5 . .
H43A C43 H43C 109.5 . .
H43B C43 H43C 109.5 . .
O19 C44 N2 125.7(6) . .
O19 C44 H44A 117.1 . .
N2 C44 H44A 117.1 . .
N2 C45 H45A 109.5 . .
N2 C45 H45B 109.5 . .
H45A C45 H45B 109.5 . .
N2 C45 H45C 109.5 . .
H45A C45 H45C 109.5 . .
H45B C45 H45C 109.5 . .
O20 C46 N1 125.2(7) . .
O20 C46 H46A 117.4 . .
N1 C46 H46A 117.4 . .
N1 C47 H47A 109.5 . .
N1 C47 H47B 109.5 . .
H47A C47 H47B 109.5 . .
N1 C47 H47C 109.5 . .
H47A C47 H47C 109.5 . .
H47B C47 H47C 109.5 . .
N1 C48 H48A 109.5 . .
N1 C48 H48B 109.5 . .
H48A C48 H48B 109.5 . .
N1 C48 H48C 109.5 . .
H48A C48 H48C 109.5 . .
H48B C48 H48C 109.5 . .
O22 C49 N3 129.6(9) . .
O22 C49 H49A 115.2 . .
N3 C49 H49A 115.2 . .
N3 C50 H50A 109.5 . .
N3 C50 H50B 109.5 . .
H50A C50 H50B 109.5 . .
N3 C50 H50C 109.5 . .
H50A C50 H50C 109.5 . .
H50B C50 H50C 109.5 . .
N3 C51 H51A 109.5 . .
N3 C51 H51B 109.5 . .
H51A C51 H51B 109.5 . .
N3 C51 H51C 109.5 . .
H51A C51 H51C 109.5 . .
H51B C51 H51C 109.5 . .
O21 C52 N4 128.4(15) . .
O21 C52 H52A 115.8 . .
N4 C52 H52A 115.8 . .
N4 C53 H53A 109.5 . .
N4 C53 H53B 109.5 . .
H53A C53 H53B 109.5 . .
N4 C53 H53C 109.5 . .
H53A C53 H53C 109.5 . .
H53B C53 H53C 109.5 . .
N4 C54 H54A 109.5 . .
N4 C54 H54B 109.5 . .
H54A C54 H54B 109.5 . .
N4 C54 H54C 109.5 . .
H54A C54 H54C 109.5 . .
H54B C54 H54C 109.5 . .
C46 N1 C47 124.7(8) . .
C46 N1 C48 116.3(7) . .
C47 N1 C48 119.0(7) . .
C44 N2 C45 120.8(6) . .
C44 N2 C43 123.4(7) . .
C45 N2 C43 115.6(6) . .
C49 N3 C50 124.5(8) . .
C49 N3 C51 118.6(8) . .
C50 N3 C51 116.8(8) . .
C52 N4 C54 119.3(12) . .
C52 N4 C53 123.7(13) . .
C54 N4 C53 111.8(12) . .
C1 O1 Gd2 132.0(3) . .
C1 O2 Gd1 153.9(3) . .
C14 O5 Gd2 134.0(3) . 6_565
C14 O6 Gd1 140.8(3) . 6_565
C15 O7 Gd2 129.6(3) . .
C15 O8 Gd1 152.8(3) . .
C28 O11 Gd2 175.8(3) . 1_565
C28 O12 Gd1 111.3(3) . 1_565
C29 O13 Gd1 92.9(3) . .
C29 O14 Gd1 91.2(3) . .
C42 O17 Gd2 89.9(2) . 3_545
C42 O18 Gd2 95.6(3) . 3_545
C44 O19 Gd2 137.5(4) . .
C46 O20 Gd2 124.2(4) . .
C52 O21 Gd1 139.5(9) . .
C49 O22 Gd1 139.8(5) . .

loop_
_geom_bond_atom_site_label_1
_geom_bond_atom_site_label_2
_geom_bond_distance
_geom_bond_site_symmetry_2
Gd1 O2 2.301(3) .
Gd1 O8 2.333(3) .
Gd1 O6 2.349(3) 6_566
Gd1 O21 2.398(4) .
Gd1 O13 2.440(3) .
Gd1 O22 2.443(4) .
Gd1 O12 2.447(3) 1_545
Gd1 O14 2.491(3) .
Gd1 C29 2.808(5) .
Gd2 O11 2.288(3) 1_545
Gd2 O7 2.345(3) .
Gd2 O5 2.355(3) 6_566
Gd2 O19 2.384(3) .
Gd2 O1 2.386(3) .
Gd2 O18 2.405(3) 3_455
Gd2 O20 2.442(3) .
Gd2 O17 2.526(3) 3_455
Gd2 C42 2.820(4) 3_455
S1 O4 1.430(5) .
S1 O3 1.437(4) .
S1 C5 1.755(5) .
S1 C9 1.767(4) .
S2 O10 1.427(4) .
S2 O9 1.450(4) .
S2 C24 1.758(4) .
S2 C20 1.775(5) .
S3 O15 1.426(4) .
S3 O16 1.439(4) .
S3 C37 1.772(4) .
S3 C33 1.776(5) .
C1 O1 1.238(5) .
C1 O2 1.250(5) .
C1 C2 1.507(6) .
C2 C4 1.385(7) .
C2 C3 1.398(6) .
C3 C5 1.390(6) .
C3 H3A 0.9300 .
C4 C6 1.384(6) .
C4 H4A 0.9300 .
C5 C7 1.393(6) .
C6 C7 1.371(6) .
C6 H6A 0.9300 .
C7 C8 1.470(6) .
C8 C10 1.383(6) .
C8 C9 1.388(6) .
C9 C11 1.369(6) .
C10 C12 1.372(6) .
C10 H10A 0.9300 .
C11 C13 1.384(6) .
C11 H11A 0.9300 .
C12 C13 1.384(6) .
C12 H12A 0.9300 .
C13 C14 1.504(6) .
C14 O6 1.243(5) .
C14 O5 1.261(5) .
C15 O8 1.242(5) .
C15 O7 1.249(5) .
C15 C16 1.505(6) .
C16 C17 1.372(6) .
C16 C18 1.380(6) .
C17 C19 1.369(7) .
C17 H17A 0.9300 .
C18 C20 1.365(6) .
C18 H18A 0.9300 .
C19 C21 1.381(7) .
C19 H19A 0.9300 .
C20 C21 1.368(7) .
C21 C22 1.491(7) .
C22 C23 1.361(7) .
C22 C24 1.385(7) .
C23 C25 1.362(7) .
C23 H23A 0.9300 .
C24 C26 1.382(6) .
C25 C27 1.390(7) .
C25 H25A 0.9300 .
C26 C27 1.375(6) .
C26 H26A 0.9300 .
C27 C28 1.509(6) .
C28 O12 1.242(5) .
C28 O11 1.251(5) .
C29 O14 1.247(6) .
C29 O13 1.270(6) .
C29 C30 1.501(6) .
C30 C32 1.376(7) .
C30 C31 1.383(7) .
C31 C33 1.365(6) .
C31 H31A 0.9300 .
C32 C34 1.395(6) .
C32 H32A 0.9300 .
C33 C35 1.383(6) .
C34 C35 1.381(7) .
C34 H34A 0.9300 .
C35 C36 1.479(6) .
C36 C37 1.391(6) .
C36 C38 1.396(6) .
C37 C39 1.355(6) .
C38 C40 1.375(6) .
C38 H38A 0.9300 .
C39 C41 1.393(6) .
C39 H39A 0.9300 .
C40 C41 1.397(6) .
C40 H40A 0.9300 .
C41 C42 1.489(6) .
C42 O17 1.257(5) .
C42 O18 1.258(5) .
C42 Gd2 2.820(4) 3_545
C43 N2 1.451(8) .
C43 H43A 0.9600 .
C43 H43B 0.9600 .
C43 H43C 0.9600 .
C44 O19 1.232(6) .
C44 N2 1.272(6) .
C44 H44A 0.9300 .
C45 N2 1.422(10) .
C45 H45A 0.9600 .
C45 H45B 0.9600 .
C45 H45C 0.9600 .
C46 O20 1.279(8) .
C46 N1 1.307(8) .
C46 H46A 0.9300 .
C47 N1 1.436(10) .
C47 H47A 0.9600 .
C47 H47B 0.9600 .
C47 H47C 0.9600 .
C48 N1 1.520(10) .
C48 H48A 0.9600 .
C48 H48B 0.9600 .
C48 H48C 0.9600 .
C49 O22 1.131(7) .
C49 N3 1.322(8) .
C49 H49A 0.9300 .
C50 N3 1.388(12) .
C50 H50A 0.9600 .
C50 H50B 0.9600 .
C50 H50C 0.9600 .
C51 N3 1.455(13) .
C51 H51A 0.9600 .
C51 H51B 0.9600 .
C51 H51C 0.9600 .
C52 O21 1.028(12) .
C52 N4 1.382(11) .
C52 H52A 0.9300 .
C53 N4 1.432(13) .
C53 H53A 0.9600 .
C53 H53B 0.9600 .
C53 H53C 0.9600 .
C54 N4 1.402(12) .
C54 H54A 0.9600 .
C54 H54B 0.9600 .
C54 H54C 0.9600 .
O5 Gd2 2.355(3) 6_565
O6 Gd1 2.349(3) 6_565
O11 Gd2 2.288(3) 1_565
O12 Gd1 2.447(3) 1_565
O17 Gd2 2.526(3) 3_545
O18 Gd2 2.405(3) 3_545

loop_
_platon_squeeze_void_nr
_platon_squeeze_void_average_x
_platon_squeeze_void_average_y
_platon_squeeze_void_average_z
_platon_squeeze_void_volume
_platon_squeeze_void_count_electrons
_platon_squeeze_void_content
1 -0.001 -0.004 -0.025 5139 1224 ' '
